data_1531425
loop_
_publ_author_name
'Grytsiv, A.V.'
'Berger, S.'
'Rogl, P.'
'Paul, C.'
'Godart, C.'
'Lottermoser, W.'
'Knoll, P.'
'Michor, H.'
'Hilscher, G.'
'Bauer, E.'
'Ferro, R.'
'Saccone, A.'
'Musso, M.'
'Roisnel, T.'
'Noel, H.'

_publ_section_title
;
 A novel skutterudite phase in the Ni - Sb - Sn system: phase equilibria
 and physical properties
;
_journal_name_full 'Journal of Physics: Condensed Matter'
_journal_page_first 7071
_journal_page_last 7090
_journal_volume 14
_journal_year 2002
_chemical_formula_sum 'Ni4 Sb6.7 Sn5.3 Yb0.58'
_chemical_name_systematic 'Yb0.58 Ni4 (Sb6.7 Sn5.3)'
_space_group_IT_number 204
_symmetry_space_group_name_Hall '-I 2 2 3'
_symmetry_space_group_name_H-M 'I m -3'
_cell_angle_alpha 90
_cell_angle_beta 90
_cell_angle_gamma 90
_cell_formula_units_Z 2
_cell_length_a 9.1399
_cell_length_b 9.1399
_cell_length_c 9.1399
_cell_volume 763.527
_citation_journal_id_ASTM JCOMEL
_cod_data_source_file Grytsiv_JCOMEL_2002_1948.cif
_cod_data_source_block Ni4Sb6.7Sn5.3Yb0.58
_cod_original_cell_volume 763.5269
_cod_database_code 1531425

loop_
_symmetry_equiv_pos_as_xyz
x,y,z
-x,-y,z
x,-y,-z
-x,y,-z
z,x,y
-z,-x,y
z,-x,-y
-z,x,-y
y,z,x
y,-z,-x
-y,z,-x
-y,-z,x
-x,-y,-z
x,y,-z
-x,y,z
x,-y,z
-z,-x,-y
z,x,-y
-z,x,y
z,-x,y
-y,-z,-x
-y,z,x
y,-z,x
y,z,-x
x+1/2,y+1/2,z+1/2
-x+1/2,-y+1/2,z+1/2
x+1/2,-y+1/2,-z+1/2
-x+1/2,y+1/2,-z+1/2
z+1/2,x+1/2,y+1/2
-z+1/2,-x+1/2,y+1/2
z+1/2,-x+1/2,-y+1/2
-z+1/2,x+1/2,-y+1/2
y+1/2,z+1/2,x+1/2
y+1/2,-z+1/2,-x+1/2
-y+1/2,z+1/2,-x+1/2
-y+1/2,-z+1/2,x+1/2
-x+1/2,-y+1/2,-z+1/2
x+1/2,y+1/2,-z+1/2
-x+1/2,y+1/2,z+1/2
x+1/2,-y+1/2,z+1/2
-z+1/2,-x+1/2,-y+1/2
z+1/2,x+1/2,-y+1/2
-z+1/2,x+1/2,y+1/2
z+1/2,-x+1/2,y+1/2
-y+1/2,-z+1/2,-x+1/2
-y+1/2,z+1/2,x+1/2
y+1/2,-z+1/2,x+1/2
y+1/2,z+1/2,-x+1/2

loop_
_atom_site_label
_atom_site_type_symbol
_atom_site_fract_x
_atom_site_fract_y
_atom_site_fract_z
_atom_site_occupancy
_atom_site_U_iso_or_equiv
Sb1 Sb 0 0.1596 0.3363 0.558 0.0
Ni1 Ni 0.25 0.25 0.25 1 0.0
Yb1 Yb 0 0 0 0.58 0.0
Sn2 Sn 0 0.1596 0.3363 0.442 0.0
